data_1541186
loop_
_publ_author_name
'Rule, A.C.'
'Bailey, S.W.'

_publ_section_title
;
 Refinement of the crystal structure of a monoclinic ferroan clinochlore
;
_journal_name_full 'Clays and Clay Minerals (29,1981-)'
_journal_page_first 129
_journal_page_last 138
_journal_volume 35
_journal_year 1987
_chemical_formula_sum 'Al2.651 Fe1.686 H8 Mg2.96 O18 Si2.622'
_chemical_name_systematic
;
(Mg2.96 Fe1.55 Fe.136 Al1.275) (Si2.622 Al1.376 O10) (O H)8
;
_space_group_IT_number 12
_symmetry_space_group_name_Hall '-C 2y'
_symmetry_space_group_name_H-M 'C 1 2/m 1'
_cell_angle_alpha 90
_cell_angle_beta 96.35
_cell_angle_gamma 90
_cell_formula_units_Z 2
_cell_length_a 5.35
_cell_length_b 9.267
_cell_length_c 14.27
_cell_volume 703.144
_citation_journal_id_ASTM CLCMAB
_cod_data_source_file Rule_CLCMAB_1987_1467.cif
_cod_data_source_block H8Al2.651Fe1.686Mg2.96O18Si2.622
_cod_original_formula_sum 'H8 Al2.651 Fe1.686 Mg2.96 O18 Si2.622'
_cod_database_code 1541186

loop_
_symmetry_equiv_pos_as_xyz
x,y,z
-x,y,-z
-x,-y,-z
x,-y,z
x+1/2,y+1/2,z
-x+1/2,y+1/2,-z
-x+1/2,-y+1/2,-z
x+1/2,-y+1/2,z

loop_
_atom_site_label
_atom_site_type_symbol
_atom_site_fract_x
_atom_site_fract_y
_atom_site_fract_z
_atom_site_occupancy
_atom_site_U_iso_or_equiv
O4 O-2 0.511 0.228 0.2363 1 0.0
Al4 Al+3 0 0.1664 0.5 0.04 0.0
Al3 Al+3 0.2248 0.1669 0.1937 0.344 0.0
Al2 Al+3 0 0.3322 0 0.08 0.0
Fe2 Fe+2 0 0.3322 0 0.26 0.0
Fe1 Fe+2 0 0 0 0.39 0.0
O5 O-2 0.172 0 0.4289 1 0.0
O6 O-2 0.131 0.3463 0.4285 1 0.0
O2 O-2 0.189 0.1667 0.0774 1 0.0
Fe4 Fe+2 0 0.1664 0.5 0.32 0.0
H2 H+1 0.1623 0 0.3661 1 0.0
Mg1 Mg+2 0 0 0 0.5 0.0
Mg3 Mg+2 0 0.1664 0.5 0.64 0.0
Mg2 Mg+2 0 0.3322 0 0.59 0.0
Al1 Al+3 0 0 0 0.07 0.0
H3 H+1 0.1586 0.3359 0.3698 1 0.0
H1 H+1 0.2113 0.5 0.1448 1 0.0
Al5 Al+3 0 0.5 0.5 0.965 0.0
Si1 Si+4 0.2248 0.1669 0.1937 0.656 0.0
O1 O-2 0.185 0.5 0.0743 1 0.0
Fe3 Fe+3 0 0.3322 0 0.07 0.0
O3 O-2 0.197 0 0.2357 1 0.0
